data_7211893
loop_
_publ_author_name
'Xu, Jiao'
'Pan, Zhaorui'
'Wang, Tianwei'
'Li, Yizhi'
'Guo, Zijian'
'Batten, Stuart R.'
'Zheng, Hegen'

_publ_section_title
;
 Syntheses, structures, photoluminescence and magnetic properties of five
 compounds with 1,3,5-benzenetricarboxylate acid and imidazole ligands
;
_journal_issue 2
_journal_name_full CrystEngComm
_journal_page_first 612
_journal_paper_doi 10.1039/b916222d
_journal_volume 12
_journal_year 2010
_chemical_formula_sum 'C54 H44 N8 Ni3 O17'
_chemical_formula_weight 1253.10
_chemical_name_systematic
;
?
;
_space_group_IT_number 14
_symmetry_cell_setting monoclinic
_symmetry_space_group_name_Hall '-P 2yn'
_symmetry_space_group_name_H-M 'P 1 21/n 1'
_atom_sites_solution_hydrogens geom
_atom_sites_solution_primary direct
_atom_sites_solution_secondary difmap
_audit_creation_method SHELXL-97
_cell_angle_alpha 90.00
_cell_angle_beta 101.210(2)
_cell_angle_gamma 90.00
_cell_formula_units_Z 2
_cell_length_a 9.0505(11)
_cell_length_b 20.457(2)
_cell_length_c 13.5723(16)
_cell_measurement_temperature 293(2)
_cell_volume 2464.9(5)
_computing_cell_refinement 'SMART (Bruker, 2000)'
_computing_data_collection 'SMART (Bruker, 2000)'
_computing_data_reduction 'SAINT (Bruker, 2000)'
_computing_molecular_graphics SHELXTL
_computing_publication_material SHELXTL
_computing_structure_refinement 'SHELXL-97 (Sheldrick, 1997)'
_computing_structure_solution 'SHELXS-97 (Sheldrick, 1990)'
_diffrn_ambient_temperature 293(2)
_diffrn_measured_fraction_theta_full 0.999
_diffrn_measured_fraction_theta_max 0.999
_diffrn_radiation_monochromator graphite
_diffrn_radiation_source 'fine-focus sealed tube'
_diffrn_radiation_type MoK\a
_diffrn_radiation_wavelength 0.71073
_diffrn_reflns_av_R_equivalents 0.0630
_diffrn_reflns_av_sigmaI/netI 0.0947
_diffrn_reflns_limit_h_max 10
_diffrn_reflns_limit_h_min -11
_diffrn_reflns_limit_k_max 25
_diffrn_reflns_limit_k_min -17
_diffrn_reflns_limit_l_max 14
_diffrn_reflns_limit_l_min -16
_diffrn_reflns_number 13167
_diffrn_reflns_theta_full 26.00
_diffrn_reflns_theta_max 26.00
_diffrn_reflns_theta_min 1.83
_exptl_absorpt_coefficient_mu 1.223
_exptl_absorpt_correction_T_max 0.86
_exptl_absorpt_correction_T_min 0.72
_exptl_absorpt_correction_type multi-scan
_exptl_absorpt_process_details 'SADABS; Bruker, 2000'
_exptl_crystal_colour green
_exptl_crystal_density_diffrn 1.688
_exptl_crystal_density_method 'not measured'
_exptl_crystal_description block
_exptl_crystal_F_000 1288
_exptl_crystal_size_max 0.22
_exptl_crystal_size_mid 0.18
_exptl_crystal_size_min 0.10
_refine_diff_density_max 0.980
_refine_diff_density_min -0.724
_refine_diff_density_rms 0.104
_refine_ls_extinction_method none
_refine_ls_goodness_of_fit_ref 1.000
_refine_ls_hydrogen_treatment constr
_refine_ls_matrix_type full
_refine_ls_number_parameters 368
_refine_ls_number_reflns 4843
_refine_ls_number_restraints 32
_refine_ls_restrained_S_all 1.007
_refine_ls_R_factor_all 0.0889
_refine_ls_R_factor_gt 0.0598
_refine_ls_shift/su_max 0.000
_refine_ls_shift/su_mean 0.000
_refine_ls_structure_factor_coef Fsqd
_refine_ls_weighting_details 'calc w=1/[\s^2^(Fo^2^)+(0.0612P)^2^+0.0000P] where P=(Fo^2^+2Fc^2^)/3'
_refine_ls_weighting_scheme calc
_refine_ls_wR_factor_gt 0.1298
_refine_ls_wR_factor_ref 0.1418
_reflns_number_gt 3476
_reflns_number_total 4843
_reflns_threshold_expression >2sigma(I)
_cod_data_source_file b916222d.txt
_cod_data_source_block yy2
_cod_depositor_comments
;
The following automatic conversions were performed:

'_symmetry_cell_setting' value 'Monoclinic' changed to 'monoclinic'
according to /home/saulius/struct/CIF-dictionaries/cif_core.dic
dictionary named 'cif_core.dic' version 2.4.2 from 2011-04-26.

Automatic conversion script
Id: cif_fix_values 1891 2012-01-12 08:04:46Z andrius 
;
_cod_original_sg_symbol_H-M 'P2(1)/n '
_cod_database_code 7211893

loop_
_symmetry_equiv_pos_as_xyz
'x, y, z'
'-x+1/2, y+1/2, -z+1/2'
'-x, -y, -z'
'x-1/2, -y-1/2, z-1/2'

loop_
_atom_site_label
_atom_site_type_symbol
_atom_site_fract_x
_atom_site_fract_y
_atom_site_fract_z
_atom_site_U_iso_or_equiv
_atom_site_adp_type
_atom_site_occupancy
_atom_site_symmetry_multiplicity
_atom_site_calc_flag
_atom_site_refinement_flags
C1 C 0.0937(5) 0.3920(2) 0.1621(3) 0.0166(10) Uani 1 1 d .
C2 C 0.2262(5) 0.3555(2) 0.2195(3) 0.0163(10) Uani 1 1 d .
C3 C 0.3593(5) 0.3513(2) 0.1834(3) 0.0180(10) Uani 1 1 d .
H3 H 0.3676 0.3735 0.1249 0.022 Uiso 1 1 calc R
C4 C 0.4803(5) 0.3147(2) 0.2331(3) 0.0192(11) Uani 1 1 d .
C5 C 0.6238(6) 0.3104(2) 0.1936(4) 0.0214(11) Uani 1 1 d .
C6 C 0.4661(5) 0.2814(2) 0.3208(3) 0.0196(11) Uani 1 1 d .
H6 H 0.5449 0.2555 0.3537 0.023 Uiso 1 1 calc R
C7 C 0.3355(5) 0.2868(2) 0.3589(3) 0.0170(10) Uani 1 1 d .
C8 C 0.3243(6) 0.2538(2) 0.4561(3) 0.0192(11) Uani 1 1 d .
C9 C 0.2156(5) 0.3239(2) 0.3081(3) 0.0181(10) Uani 1 1 d .
H9 H 0.1279 0.3276 0.3339 0.022 Uiso 1 1 calc R
C10 C 0.1072(6) 0.1986(2) 0.1182(4) 0.0279(12) Uani 1 1 d .
H10 H 0.1137 0.2135 0.0544 0.033 Uiso 1 1 calc R
C11 C 0.0432(6) 0.1874(2) 0.2602(4) 0.0271(12) Uani 1 1 d .
H11 H -0.0038 0.1936 0.3146 0.032 Uiso 1 1 calc R
C12 C 0.1473(7) 0.1426(3) 0.2555(4) 0.0360(14) Uani 1 1 d .
H12 H 0.1844 0.1119 0.3048 0.043 Uiso 1 1 calc R
C13 C 0.2879(6) 0.1082(3) 0.1216(4) 0.0293(13) Uani 1 1 d .
C14 C 0.3349(7) 0.0495(3) 0.1645(4) 0.0376(14) Uani 1 1 d .
H14 H 0.3107 0.0375 0.2255 0.045 Uiso 1 1 calc R
C15 C 0.4184(7) 0.0082(3) 0.1166(4) 0.0396(15) Uani 1 1 d .
H15 H 0.4501 -0.0314 0.1471 0.048 Uiso 1 1 calc R
C16 C 0.4571(6) 0.0227(3) 0.0260(5) 0.0390(14) Uani 1 1 d U
C17 C 0.4103(8) 0.0829(3) -0.0150(5) 0.0534(17) Uani 1 1 d U
H17 H 0.4339 0.0950 -0.0762 0.064 Uiso 1 1 calc R
C18 C 0.3293(7) 0.1254(3) 0.0333(5) 0.050 Uani 1 1 d U
H18 H 0.3026 0.1663 0.0054 0.060 Uiso 1 1 calc R
C19 C 0.1221(6) 0.3925(3) -0.1196(4) 0.0272(12) Uani 1 1 d U
H19 H 0.0821 0.3596 -0.0855 0.033 Uiso 1 1 calc R
C20 C 0.1956(6) 0.3826(2) -0.1951(4) 0.0302(13) Uani 1 1 d .
H20 H 0.2142 0.3427 -0.2233 0.036 Uiso 1 1 calc R
C21 C 0.1846(6) 0.4874(2) -0.1636(3) 0.0198(11) Uani 1 1 d .
H21 H 0.1960 0.5324 -0.1674 0.024 Uiso 1 1 calc R
C22 C 0.3164(6) 0.4592(2) -0.3010(4) 0.0218(11) Uani 1 1 d .
C23 C 0.4035(6) 0.5137(3) -0.2949(4) 0.0328(13) Uani 1 1 d U
H23 H 0.4148 0.5401 -0.2382 0.039 Uiso 1 1 calc R
C24 C 0.4749(6) 0.5300(3) -0.3717(4) 0.0325(13) Uani 1 1 d U
H24 H 0.5334 0.5677 -0.3664 0.039 Uiso 1 1 calc R
C25 C 0.4618(6) 0.4910(2) -0.4583(3) 0.0237(12) Uani 1 1 d .
C26 C 0.3760(6) 0.4347(2) -0.4606(4) 0.0249(12) Uani 1 1 d .
H26 H 0.3675 0.4068 -0.5156 0.030 Uiso 1 1 calc R
C27 C 0.3023(6) 0.4187(2) -0.3834(3) 0.0223(11) Uani 1 1 d .
H27 H 0.2440 0.3810 -0.3871 0.027 Uiso 1 1 calc R
N1 N 0.0149(4) 0.22316(18) 0.1733(3) 0.0215(9) Uani 1 1 d .
N2 N 0.1899(5) 0.14971(19) 0.1654(3) 0.0258(10) Uani 1 1 d .
N3 N 0.1144(5) 0.45768(19) -0.1000(3) 0.0217(10) Uani 1 1 d .
N4 N 0.2379(5) 0.44383(19) -0.2225(3) 0.0220(9) Uani 1 1 d .
Ni1 Ni 0.0000 0.5000 0.0000 0.0153(2) Uani 1 2 d S
Ni2 Ni -0.14740(7) 0.29009(3) 0.12741(4) 0.01871(19) Uani 1 1 d .
O1 O 0.1226(4) 0.43813(16) 0.1084(2) 0.0239(8) Uani 1 1 d .
O2 O -0.0364(4) 0.37480(14) 0.1725(2) 0.0193(7) Uani 1 1 d .
O3 O 0.6382(4) 0.34211(16) 0.1168(2) 0.0264(8) Uani 1 1 d .
O4 O 0.7291(4) 0.27481(16) 0.2373(2) 0.0245(8) Uani 1 1 d .
O5 O 0.4089(4) 0.20576(15) 0.4859(2) 0.0222(8) Uani 1 1 d .
O6 O 0.2352(4) 0.27528(16) 0.5080(2) 0.0264(8) Uani 1 1 d .
O7 O 0.1691(4) 0.56849(16) 0.0441(2) 0.0266(8) Uani 1 1 d D
H7 H 0.1385 0.6048 0.0241 0.040 Uiso 1 1 calc R
H7A H 0.2558 0.5597 0.0402 0.040 Uiso 1 1 d RD
O8 O 0.5337(5) 0.4347(2) 0.9732(3) 0.0660(14) Uani 1 1 d .
H8A H 0.5355 0.3936 0.9822 0.099 Uiso 1 1 d R
H8B H 0.4601 0.4510 0.9953 0.099 Uiso 1 1 d R
O9 O 0.8855(5) 0.2339(2) 0.4529(3) 0.248(11) Uani 0.50 1 d PR
H9A H 0.8584 0.2504 0.3946 0.298 Uiso 0.50 1 d PR
H9B H 0.9661 0.2524 0.4827 0.372 Uiso 0.50 1 d PR

loop_
_atom_site_aniso_label
_atom_site_aniso_U_11
_atom_site_aniso_U_22
_atom_site_aniso_U_33
_atom_site_aniso_U_23
_atom_site_aniso_U_13
_atom_site_aniso_U_12
C1 0.023(3) 0.018(3) 0.010(2) -0.0042(19) 0.005(2) 0.002(2)
C2 0.022(3) 0.013(2) 0.015(2) 0.0009(19) 0.005(2) 0.001(2)
C3 0.023(3) 0.019(3) 0.013(2) 0.003(2) 0.007(2) -0.001(2)
C4 0.021(3) 0.019(3) 0.021(3) -0.001(2) 0.013(2) -0.001(2)
C5 0.023(3) 0.021(3) 0.022(3) -0.001(2) 0.008(2) -0.002(2)
C6 0.016(3) 0.024(3) 0.018(3) 0.002(2) 0.004(2) 0.006(2)
C7 0.018(3) 0.017(3) 0.017(2) 0.000(2) 0.006(2) -0.003(2)
C8 0.023(3) 0.017(3) 0.019(3) -0.002(2) 0.009(2) -0.002(2)
C9 0.016(3) 0.021(3) 0.018(2) -0.003(2) 0.007(2) -0.001(2)
C10 0.030(3) 0.028(3) 0.027(3) 0.000(2) 0.008(2) 0.002(2)
C11 0.030(3) 0.028(3) 0.025(3) 0.000(2) 0.008(2) 0.006(2)
C12 0.046(4) 0.035(3) 0.026(3) 0.011(3) 0.004(3) 0.011(3)
C13 0.021(3) 0.029(3) 0.038(3) 0.000(3) 0.004(2) 0.007(2)
C14 0.042(4) 0.035(3) 0.034(3) -0.004(3) 0.002(3) 0.010(3)
C15 0.047(4) 0.029(3) 0.042(4) 0.001(3) 0.006(3) 0.019(3)
C16 0.022(3) 0.036(3) 0.062(4) -0.009(3) 0.016(3) 0.002(2)
C17 0.0540(19) 0.0528(18) 0.0547(19) 0.0020(10) 0.0136(10) 0.0026(10)
C18 0.050 0.050 0.051 0.001 0.014 0.002
C19 0.0281(15) 0.0270(15) 0.0276(15) 0.0008(10) 0.0081(10) 0.0000(10)
C20 0.047(4) 0.015(3) 0.036(3) 0.000(2) 0.026(3) 0.001(2)
C21 0.028(3) 0.015(3) 0.018(2) -0.001(2) 0.008(2) 0.000(2)
C22 0.029(3) 0.019(3) 0.022(3) 0.002(2) 0.018(2) 0.000(2)
C23 0.0339(16) 0.0336(16) 0.0317(16) -0.0017(10) 0.0087(10) -0.0021(10)
C24 0.0336(16) 0.0328(16) 0.0321(15) -0.0010(10) 0.0090(10) -0.0032(10)
C25 0.025(3) 0.026(3) 0.023(3) 0.001(2) 0.014(2) -0.001(2)
C26 0.036(3) 0.024(3) 0.019(3) -0.008(2) 0.014(2) -0.003(2)
C27 0.030(3) 0.018(3) 0.023(3) -0.003(2) 0.014(2) -0.005(2)
N1 0.021(2) 0.018(2) 0.027(2) 0.0004(18) 0.0073(18) 0.0042(18)
N2 0.024(3) 0.024(2) 0.029(2) 0.0005(19) 0.005(2) 0.0084(19)
N3 0.027(3) 0.021(2) 0.021(2) 0.0004(18) 0.0135(19) 0.0050(19)
N4 0.026(2) 0.022(2) 0.021(2) -0.0011(18) 0.0139(19) -0.0006(18)
Ni1 0.0171(5) 0.0177(5) 0.0134(4) 0.0018(3) 0.0085(4) 0.0015(4)
Ni2 0.0204(4) 0.0201(4) 0.0180(3) 0.0004(3) 0.0097(3) 0.0006(3)
O1 0.026(2) 0.027(2) 0.0207(18) 0.0116(15) 0.0087(15) 0.0038(15)
O2 0.0166(19) 0.0147(17) 0.0274(19) -0.0014(14) 0.0057(15) 0.0008(14)
O3 0.026(2) 0.032(2) 0.0247(19) 0.0104(16) 0.0139(16) 0.0057(16)
O4 0.021(2) 0.030(2) 0.0268(19) 0.0101(16) 0.0135(16) 0.0058(16)
O5 0.029(2) 0.0231(19) 0.0166(17) 0.0037(15) 0.0093(15) 0.0059(16)
O6 0.031(2) 0.028(2) 0.0251(19) 0.0067(15) 0.0180(16) 0.0069(16)
O7 0.023(2) 0.022(2) 0.034(2) 0.0025(16) 0.0063(17) -0.0007(15)
O8 0.049(3) 0.077(4) 0.073(3) 0.017(3) 0.016(3) 0.022(3)
O9 0.30(3) 0.22(2) 0.24(2) -0.017(18) 0.09(2) -0.06(2)

loop_
_atom_type_symbol
_atom_type_description
_atom_type_scat_dispersion_real
_atom_type_scat_dispersion_imag
_atom_type_scat_source
C C 0.0033 0.0016 'International Tables Vol C Tables 4.2.6.8 and 6.1.1.4'
H H 0.0000 0.0000 'International Tables Vol C Tables 4.2.6.8 and 6.1.1.4'
N N 0.0061 0.0033 'International Tables Vol C Tables 4.2.6.8 and 6.1.1.4'
O O 0.0106 0.0060 'International Tables Vol C Tables 4.2.6.8 and 6.1.1.4'
Ni Ni 0.3393 1.1124 'International Tables Vol C Tables 4.2.6.8 and 6.1.1.4'

loop_
_geom_angle_atom_site_label_1
_geom_angle_atom_site_label_2
_geom_angle_atom_site_label_3
_geom_angle
_geom_angle_site_symmetry_1
_geom_angle_site_symmetry_3
O1 C1 O2 125.5(4) . .
O1 C1 C2 116.3(4) . .
O2 C1 C2 118.2(4) . .
C9 C2 C3 119.3(4) . .
C9 C2 C1 120.1(4) . .
C3 C2 C1 120.6(4) . .
C4 C3 C2 121.2(4) . .
C4 C3 H3 119.4 . .
C2 C3 H3 119.4 . .
C3 C4 C6 118.8(4) . .
C3 C4 C5 120.9(4) . .
C6 C4 C5 120.3(4) . .
O4 C5 O3 120.0(4) . .
O4 C5 C4 119.8(4) . .
O3 C5 C4 120.2(4) . .
O4 C5 Ni2 57.0(2) . 1_655
O3 C5 Ni2 63.3(3) . 1_655
C4 C5 Ni2 173.5(3) . 1_655
C7 C6 C4 120.4(4) . .
C7 C6 H6 119.8 . .
C4 C6 H6 119.8 . .
C6 C7 C9 119.9(4) . .
C6 C7 C8 120.1(4) . .
C9 C7 C8 120.0(4) . .
O6 C8 O5 120.7(4) . .
O6 C8 C7 119.9(4) . .
O5 C8 C7 119.4(4) . .
O6 C8 Ni2 63.6(2) . 4_666
O5 C8 Ni2 57.8(2) . 4_666
C7 C8 Ni2 169.0(3) . 4_666
C2 C9 C7 120.3(4) . .
C2 C9 H9 119.8 . .
C7 C9 H9 119.8 . .
N1 C10 N2 111.7(5) . .
N1 C10 H10 124.2 . .
N2 C10 H10 124.2 . .
C12 C11 N1 110.2(5) . .
C12 C11 H11 124.9 . .
N1 C11 H11 124.9 . .
C11 C12 N2 107.3(5) . .
C11 C12 H12 126.4 . .
N2 C12 H12 126.4 . .
C14 C13 C18 118.9(5) . .
C14 C13 N2 120.6(5) . .
C18 C13 N2 120.4(5) . .
C13 C14 C15 119.5(6) . .
C13 C14 H14 120.3 . .
C15 C14 H14 120.3 . .
C16 C15 C14 123.3(5) . .
C16 C15 H15 118.4 . .
C14 C15 H15 118.4 . .
C15 C16 C17 116.1(5) . .
C15 C16 C16 122.8(7) . 3_655
C17 C16 C16 121.1(7) . 3_655
C18 C17 C16 121.3(6) . .
C18 C17 H17 119.4 . .
C16 C17 H17 119.4 . .
C13 C18 C17 120.9(6) . .
C13 C18 H18 119.6 . .
C17 C18 H18 119.6 . .
C20 C19 N3 110.4(5) . .
C20 C19 H19 124.8 . .
N3 C19 H19 124.8 . .
C19 C20 N4 105.9(4) . .
C19 C20 H20 127.1 . .
N4 C20 H20 127.1 . .
N3 C21 N4 111.0(4) . .
N3 C21 H21 124.5 . .
N4 C21 H21 124.5 . .
C23 C22 C27 120.2(4) . .
C23 C22 N4 120.2(4) . .
C27 C22 N4 119.6(4) . .
C22 C23 C24 120.5(5) . .
C22 C23 H23 119.7 . .
C24 C23 H23 119.7 . .
C23 C24 C25 121.4(5) . .
C23 C24 H24 119.3 . .
C25 C24 H24 119.3 . .
C26 C25 C24 116.5(4) . .
C26 C25 C25 122.1(5) . 3_664
C24 C25 C25 121.3(6) . 3_664
C25 C26 C27 121.9(4) . .
C25 C26 H26 119.1 . .
C27 C26 H26 119.1 . .
C22 C27 C26 119.4(4) . .
C22 C27 H27 120.3 . .
C26 C27 H27 120.3 . .
C10 N1 C11 104.5(4) . .
C10 N1 Ni2 125.8(3) . .
C11 N1 Ni2 129.2(3) . .
C10 N2 C12 106.3(4) . .
C10 N2 C13 125.2(4) . .
C12 N2 C13 127.9(4) . .
C21 N3 C19 105.9(4) . .
C21 N3 Ni1 127.6(3) . .
C19 N3 Ni1 126.4(3) . .
C21 N4 C20 106.9(4) . .
C21 N4 C22 125.9(4) . .
C20 N4 C22 127.2(4) . .
N3 Ni1 N3 180.0 3_565 .
N3 Ni1 O7 92.12(15) 3_565 3_565
N3 Ni1 O7 87.88(15) . 3_565
N3 Ni1 O7 87.88(15) 3_565 .
N3 Ni1 O7 92.12(15) . .
O7 Ni1 O7 180.00(13) 3_565 .
N3 Ni1 O1 93.27(14) 3_565 .
N3 Ni1 O1 86.73(14) . .
O7 Ni1 O1 93.14(13) 3_565 .
O7 Ni1 O1 86.86(13) . .
N3 Ni1 O1 86.73(14) 3_565 3_565
N3 Ni1 O1 93.27(14) . 3_565
O7 Ni1 O1 86.86(13) 3_565 3_565
O7 Ni1 O1 93.14(13) . 3_565
O1 Ni1 O1 180.00(14) . 3_565
N1 Ni2 O2 101.41(15) . .
N1 Ni2 O4 97.99(15) . 1_455
O2 Ni2 O4 102.57(13) . 1_455
N1 Ni2 O5 91.06(15) . 4_565
O2 Ni2 O5 92.74(12) . 4_565
O4 Ni2 O5 160.23(14) 1_455 4_565
N1 Ni2 O3 158.77(14) . 1_455
O2 Ni2 O3 89.17(13) . 1_455
O4 Ni2 O3 61.47(12) 1_455 1_455
O5 Ni2 O3 106.93(13) 4_565 1_455
N1 Ni2 O6 91.89(15) . 4_565
O2 Ni2 O6 151.04(13) . 4_565
O4 Ni2 O6 100.87(13) 1_455 4_565
O5 Ni2 O6 61.10(12) 4_565 4_565
O3 Ni2 O6 87.26(13) 1_455 4_565
N1 Ni2 C5 128.27(16) . 1_455
O2 Ni2 C5 98.54(14) . 1_455
O4 Ni2 C5 30.76(14) 1_455 1_455
O5 Ni2 C5 135.05(15) 4_565 1_455
O3 Ni2 C5 30.80(13) 1_455 1_455
O6 Ni2 C5 92.96(14) 4_565 1_455
N1 Ni2 C8 88.83(16) . 4_565
O2 Ni2 C8 123.35(14) . 4_565
O4 Ni2 C8 131.25(15) 1_455 4_565
O5 Ni2 C8 30.91(13) 4_565 4_565
O3 Ni2 C8 100.76(14) 1_455 4_565
O6 Ni2 C8 30.43(13) 4_565 4_565
C5 Ni2 C8 117.97(17) 1_455 4_565
C1 O1 Ni1 136.5(3) . .
C1 O2 Ni2 128.3(3) . .
C5 O3 Ni2 85.9(3) . 1_655
C5 O4 Ni2 92.3(3) . 1_655
C8 O5 Ni2 91.3(3) . 4_666
C8 O6 Ni2 86.0(3) . 4_666
Ni1 O7 H7 109.5 . .
Ni1 O7 H7A 119.8 . .
H7 O7 H7A 116.4 . .
H8A O8 H8B 109.5 . .
H9A O9 H9B 109.5 . .

loop_
_geom_bond_atom_site_label_1
_geom_bond_atom_site_label_2
_geom_bond_distance
_geom_bond_site_symmetry_2
C1 O1 1.251(5) .
C1 O2 1.263(5) .
C1 C2 1.497(6) .
C2 C9 1.384(6) .
C2 C3 1.389(6) .
C3 C4 1.388(6) .
C3 H3 0.9300 .
C4 C6 1.399(6) .
C4 C5 1.501(6) .
C5 O4 1.253(6) .
C5 O3 1.257(5) .
C5 Ni2 2.448(5) 1_655
C6 C7 1.384(6) .
C6 H6 0.9300 .
C7 C9 1.393(6) .
C7 C8 1.502(6) .
C8 O6 1.249(5) .
C8 O5 1.264(5) .
C8 Ni2 2.459(5) 4_666
C9 H9 0.9300 .
C10 N1 1.324(6) .
C10 N2 1.336(6) .
C10 H10 0.9300 .
C11 C12 1.325(7) .
C11 N1 1.369(6) .
C11 H11 0.9300 .
C12 N2 1.361(6) .
C12 H12 0.9300 .
C13 C14 1.366(7) .
C13 C18 1.370(7) .
C13 N2 1.437(6) .
C14 C15 1.377(7) .
C14 H14 0.9300 .
C15 C16 1.375(8) .
C15 H15 0.9300 .
C16 C17 1.384(8) .
C16 C16 1.475(11) 3_655
C17 C18 1.382(8) .
C17 H17 0.9300 .
C18 H18 0.9300 .
C19 C20 1.341(6) .
C19 N3 1.364(6) .
C19 H19 0.9300 .
C20 N4 1.381(6) .
C20 H20 0.9300 .
C21 N3 1.315(6) .
C21 N4 1.347(6) .
C21 H21 0.9300 .
C22 C23 1.359(7) .
C22 C27 1.377(6) .
C22 N4 1.425(5) .
C23 C24 1.370(7) .
C23 H23 0.9300 .
C24 C25 1.406(7) .
C24 H24 0.9300 .
C25 C26 1.386(7) .
C25 C25 1.485(9) 3_664
C26 C27 1.386(6) .
C26 H26 0.9300 .
C27 H27 0.9300 .
N1 Ni2 2.016(4) .
N3 Ni1 2.052(4) .
Ni1 N3 2.052(4) 3_565
Ni1 O7 2.075(3) 3_565
Ni1 O7 2.075(3) .
Ni1 O1 2.088(3) .
Ni1 O1 2.088(3) 3_565
Ni2 O2 2.037(3) .
Ni2 O4 2.054(3) 1_455
Ni2 O5 2.082(3) 4_565
Ni2 O3 2.193(3) 1_455
Ni2 O6 2.208(3) 4_565
Ni2 C5 2.448(5) 1_455
Ni2 C8 2.459(5) 4_565
O3 Ni2 2.193(3) 1_655
O4 Ni2 2.054(3) 1_655
O5 Ni2 2.082(3) 4_666
O6 Ni2 2.208(3) 4_666
O7 H7 0.8200 .
O7 H7A 0.8169 .
O8 H8A 0.8500 .
O8 H8B 0.8499 .
O9 H9A 0.8500 .
O9 H9B 0.8499 .
